data_7209134
loop_
_publ_author_name
'Li, Hao-Hong'
'Xing, Yuan-Yuan'
'Lian, Zhao-Xun'
'Gong, An-Wen'
'Wu, Hong-Yan'
'Li, Yi'
'Chen, Zhi-Rong'

_publ_section_title
;
 Rigidity/flexibility competition in organic/iodoargentate hybrids: a
 combined experimental and theoretical study
;
_journal_issue 9
_journal_name_full CrystEngComm
_journal_page_first 1721
_journal_paper_doi 10.1039/c2ce26640g
_journal_volume 15
_journal_year 2013
_chemical_formula_moiety 'Ag5 I7, C18 H26 N2'
_chemical_formula_sum 'C18 H26 Ag5 I7 N2'
_chemical_formula_weight 1698.06
_chemical_name_systematic
;
?
;
_space_group_IT_number 145
_symmetry_cell_setting hexagonal
_symmetry_space_group_name_Hall 'P 32'
_symmetry_space_group_name_H-M 'P 32'
_atom_sites_solution_hydrogens geom
_atom_sites_solution_primary direct
_atom_sites_solution_secondary difmap
_audit_creation_method SHELXL-97
_cell_angle_alpha 90.00
_cell_angle_beta 90.00
_cell_angle_gamma 120.00
_cell_formula_units_Z 3
_cell_length_a 12.0730(17)
_cell_length_b 12.0730(17)
_cell_length_c 20.906(4)
_cell_measurement_reflns_used 11507
_cell_measurement_temperature 293(2)
_cell_measurement_theta_max 27.54
_cell_measurement_theta_min 1.95
_cell_volume 2639.0(7)
_computing_cell_refinement 'TEXRAY software'
_computing_data_collection 'TEXRAY software (Molecular Structure Corporation, 1999)'
_computing_data_reduction 'TEXSAN (Molecular Structure Corporation, 1999)'
_computing_molecular_graphics 'ORTEX (P.McArdle, 1995)'
_computing_publication_material 'SHELXL-97/2 (Sheldrick,1997)')'
_computing_structure_refinement 'SHELXL-97 (Sheldrick, 1997)'
_computing_structure_solution 'SHELXS-97 (Sheldrick, 1997)'
_diffrn_ambient_temperature 293(2)
_diffrn_detector_area_resol_mean None
_diffrn_measured_fraction_theta_full 0.997
_diffrn_measured_fraction_theta_max 0.997
_diffrn_measurement_device_type 'Rigaku Weissenberg IP'
_diffrn_measurement_method 'scintillation counter'
_diffrn_radiation_monochromator graphite
_diffrn_radiation_source 'rotor target'
_diffrn_radiation_type MoK\a
_diffrn_radiation_wavelength 0.71069
_diffrn_reflns_av_R_equivalents 0.0992
_diffrn_reflns_av_sigmaI/netI 0.0928
_diffrn_reflns_limit_h_max 0
_diffrn_reflns_limit_h_min -15
_diffrn_reflns_limit_k_max 15
_diffrn_reflns_limit_k_min -13
_diffrn_reflns_limit_l_max 27
_diffrn_reflns_limit_l_min -27
_diffrn_reflns_number 11507
_diffrn_reflns_theta_full 27.54
_diffrn_reflns_theta_max 27.54
_diffrn_reflns_theta_min 1.95
_diffrn_standards_decay_% 'not measured'
_diffrn_standards_interval_count 'not measured'
_diffrn_standards_interval_time 'not measured'
_diffrn_standards_number None
_exptl_absorpt_coefficient_mu 8.887
_exptl_absorpt_correction_T_max 0.396
_exptl_absorpt_correction_T_min 0.125
_exptl_absorpt_correction_type multi-scan
_exptl_absorpt_process_details 'TEXRAY software (Molecular Structure Corporation, 1999)'
_exptl_crystal_colour Colourless
_exptl_crystal_density_diffrn 3.205
_exptl_crystal_density_method 'not measured'
_exptl_crystal_description Parallelepiped
_exptl_crystal_F_000 2262
_exptl_crystal_size_max 0.50
_exptl_crystal_size_mid 0.40
_exptl_crystal_size_min 0.20
_refine_diff_density_max 1.362
_refine_diff_density_min -2.061
_refine_diff_density_rms 0.460
_refine_ls_abs_structure_details 'Flack H D (1983), Acta Cryst. A39, 876-881'
_refine_ls_abs_structure_Flack 0.63(8)
_refine_ls_extinction_coef 0.0039(3)
_refine_ls_extinction_expression Fc^*^=kFc[1+0.001xFc^2^\l^3^/sin(2\q)]^-1/4^
_refine_ls_extinction_method SHELXL
_refine_ls_goodness_of_fit_ref 1.029
_refine_ls_hydrogen_treatment constr
_refine_ls_matrix_type full
_refine_ls_number_parameters 211
_refine_ls_number_reflns 7768
_refine_ls_number_restraints 1
_refine_ls_restrained_S_all 1.029
_refine_ls_R_factor_all 0.1064
_refine_ls_R_factor_gt 0.0688
_refine_ls_shift/su_max 0.039
_refine_ls_shift/su_mean 0.003
_refine_ls_structure_factor_coef Fsqd
_refine_ls_weighting_details 'calc w=1/[\s^2^(Fo^2^)+(0.1172P)^2^+0.9695P] where P=(Fo^2^+2Fc^2^)/3'
_refine_ls_weighting_scheme calc
_refine_ls_wR_factor_gt 0.1801
_refine_ls_wR_factor_ref 0.2029
_reflns_number_gt 5270
_reflns_number_total 7768
_reflns_threshold_expression >2sigma(I)
_cod_data_source_file c2ce26640g.txt
_cod_data_source_block p32
_cod_depositor_comments
;
The following automatic conversions were performed:

'_symmetry_cell_setting' value 'Hexagonal' changed to 'hexagonal'
according to /home/saulius/struct/CIF-dictionaries/cif_core.dic
dictionary named 'cif_core.dic' version 2.4.2 from
2011-04-26.

'_exptl_absorpt_correction_type' value 'Multi-Scan'
changed to 'multi-scan' according to
/home/saulius/struct/CIF-dictionaries/cif_core.dic dictionary named
'cif_core.dic' version 2.4.2 from 2011-04-26.

Automatic conversion script
Id: cif_fix_values 1891 2012-01-12 08:04:46Z andrius 
;
_cod_original_sg_symbol_Hall P32
_cod_original_sg_symbol_H-M P32
_cod_database_code 7209134

loop_
_symmetry_equiv_pos_as_xyz
'x, y, z'
'-y, x-y, z+2/3'
'-x+y, -x, z+1/3'

loop_
_atom_site_label
_atom_site_type_symbol
_atom_site_fract_x
_atom_site_fract_y
_atom_site_fract_z
_atom_site_U_iso_or_equiv
_atom_site_adp_type
_atom_site_occupancy
_atom_site_symmetry_multiplicity
_atom_site_calc_flag
_atom_site_refinement_flags
I1 I 0.80958(15) 0.8646(2) 0.02195(10) 0.0995(6) Uani 1 1 d .
I2 I 0.59090(19) 0.44101(19) 0.10441(8) 0.0883(5) Uani 1 1 d .
I3 I 0.37242(13) 0.54873(13) -0.03587(6) 0.0655(3) Uani 1 1 d .
I4 I 0.48339(13) 0.76677(12) 0.15467(6) 0.0656(3) Uani 1 1 d .
I5 I 0.49294(13) 0.51872(13) 0.30968(6) 0.0675(3) Uani 1 1 d .
I6 I 0.16703(15) 0.34040(14) 0.15026(8) 0.0794(4) Uani 1 1 d .
I7 I 0.08162(12) 0.65710(13) 0.07175(7) 0.0672(3) Uani 1 1 d .
Ag1 Ag 0.5782(2) 0.6540(2) 0.05997(11) 0.0891(5) Uani 1 1 d .
Ag2 Ag 0.43397(19) 0.5010(2) 0.17671(9) 0.0844(5) Uani 1 1 d .
Ag3 Ag 0.2269(2) 0.3982(2) 0.28227(10) 0.0942(6) Uani 1 1 d .
Ag4 Ag 0.2120(2) 0.5934(2) 0.16384(10) 0.0892(5) Uani 1 1 d .
Ag5 Ag 0.3307(2) 0.7307(2) 0.03250(13) 0.0981(6) Uani 1 1 d .
N1 N 1.199(3) 1.075(2) -0.0080(12) 0.104(4) Uani 1 1 d .
N2 N 1.470(3) 1.228(3) 0.4767(11) 0.100(3) Uani 1 1 d .
C1 C 1.152(4) 0.972(3) -0.0477(14) 0.104(4) Uani 1 1 d .
H1 H 1.1067 0.8902 -0.0304 0.125 Uiso 1 1 calc R
C2 C 1.171(4) 0.986(3) -0.1124(14) 0.104(4) Uani 1 1 d .
H2 H 1.1345 0.9150 -0.1394 0.125 Uiso 1 1 calc R
C3 C 1.244(4) 1.107(3) -0.1365(15) 0.104(4) Uani 1 1 d .
H3 H 1.2656 1.1203 -0.1797 0.125 Uiso 1 1 calc R
C4 C 1.287(4) 1.211(3) -0.0947(14) 0.104(4) Uani 1 1 d .
H4 H 1.3260 1.2945 -0.1102 0.125 Uiso 1 1 calc R
C5 C 1.269(4) 1.187(3) -0.0304(14) 0.104(4) Uani 1 1 d .
H5 H 1.3102 1.2546 -0.0020 0.125 Uiso 1 1 calc R
C6 C 1.169(3) 1.050(3) 0.0616(11) 0.089(7) Uani 1 1 d .
H6A H 1.1473 1.1112 0.0790 0.106 Uiso 1 1 calc R
H6B H 1.0954 0.9648 0.0673 0.106 Uiso 1 1 calc R
C7 C 1.273(3) 1.059(3) 0.0935(13) 0.089(7) Uiso 1 1 d .
H7A H 1.3466 1.1428 0.0855 0.107 Uiso 1 1 calc R
H7B H 1.2921 0.9958 0.0762 0.107 Uiso 1 1 calc R
C8 C 1.255(5) 1.040(5) 0.165(3) 0.151(15) Uiso 1 1 d .
H8A H 1.2583 1.1152 0.1831 0.181 Uiso 1 1 calc R
H8B H 1.1692 0.9685 0.1725 0.181 Uiso 1 1 calc R
C9 C 1.345(6) 1.015(6) 0.200(3) 0.18(2) Uiso 1 1 d .
H9A H 1.4324 1.0846 0.1972 0.219 Uiso 1 1 calc R
H9B H 1.3404 0.9351 0.1874 0.219 Uiso 1 1 calc R
C10 C 1.279(6) 1.005(7) 0.274(3) 0.18(2) Uiso 1 1 d .
H10A H 1.2003 1.0075 0.2716 0.221 Uiso 1 1 calc R
H10B H 1.2638 0.9285 0.2972 0.221 Uiso 1 1 calc R
C11 C 1.388(6) 1.127(5) 0.3041(14) 0.159(19) Uani 1 1 d .
H11A H 1.3907 1.2014 0.2850 0.190 Uiso 1 1 calc R
H11B H 1.4695 1.1315 0.2954 0.190 Uiso 1 1 calc R
C12 C 1.369(4) 1.128(3) 0.3781(13) 0.125(13) Uani 1 1 d .
H12A H 1.3007 1.1461 0.3869 0.150 Uiso 1 1 calc R
H12B H 1.3440 1.0441 0.3957 0.150 Uiso 1 1 calc R
C13 C 1.484(3) 1.221(3) 0.4070(13) 0.112(11) Uani 1 1 d .
H13A H 1.5089 1.3043 0.3883 0.135 Uiso 1 1 calc R
H13B H 1.5509 1.2018 0.3982 0.135 Uiso 1 1 calc R
C14 C 1.501(4) 1.162(3) 0.5139(13) 0.100(3) Uani 1 1 d .
H14 H 1.5264 1.1067 0.4970 0.120 Uiso 1 1 calc R
C15 C 1.495(3) 1.176(3) 0.5826(13) 0.100(3) Uani 1 1 d .
H15 H 1.5285 1.1400 0.6107 0.120 Uiso 1 1 calc R
C16 C 1.441(3) 1.240(3) 0.6040(14) 0.100(3) Uani 1 1 d .
H16 H 1.4312 1.2450 0.6479 0.120 Uiso 1 1 calc R
C17 C 1.401(3) 1.298(3) 0.5651(14) 0.100(3) Uani 1 1 d .
H17 H 1.3554 1.3360 0.5796 0.120 Uiso 1 1 calc R
C18 C 1.431(3) 1.298(3) 0.4992(14) 0.100(3) Uani 1 1 d .
H18 H 1.4211 1.3525 0.4716 0.120 Uiso 1 1 calc R

loop_
_atom_site_aniso_label
_atom_site_aniso_U_11
_atom_site_aniso_U_22
_atom_site_aniso_U_33
_atom_site_aniso_U_23
_atom_site_aniso_U_13
_atom_site_aniso_U_12
I1 0.0607(8) 0.1200(14) 0.1048(12) 0.0306(11) -0.0022(8) 0.0355(8)
I2 0.1046(12) 0.1052(11) 0.0821(9) 0.0109(8) 0.0175(8) 0.0726(10)
I3 0.0748(8) 0.0637(7) 0.0588(6) -0.0024(5) 0.0005(6) 0.0352(6)
I4 0.0650(7) 0.0602(7) 0.0669(7) -0.0026(5) -0.0048(6) 0.0279(6)
I5 0.0727(8) 0.0741(8) 0.0612(7) -0.0037(6) -0.0091(6) 0.0409(6)
I6 0.0815(9) 0.0755(8) 0.0837(9) -0.0200(7) -0.0199(7) 0.0410(7)
I7 0.0619(7) 0.0694(7) 0.0704(7) 0.0040(6) -0.0030(6) 0.0330(6)
Ag1 0.0911(12) 0.0886(12) 0.0859(11) 0.0135(10) 0.0109(10) 0.0435(10)
Ag2 0.0856(11) 0.1018(13) 0.0691(9) 0.0002(9) 0.0078(9) 0.0493(11)
Ag3 0.0775(11) 0.1034(14) 0.0816(11) 0.0048(10) 0.0090(9) 0.0301(10)
Ag4 0.0851(11) 0.0959(13) 0.0868(12) 0.0052(10) -0.0076(9) 0.0453(10)
Ag5 0.0947(13) 0.0928(13) 0.1080(15) 0.0086(11) 0.0231(12) 0.0476(12)
N1 0.152(11) 0.082(6) 0.084(6) -0.006(5) -0.006(7) 0.063(7)
N2 0.146(10) 0.111(8) 0.076(6) 0.016(5) 0.008(6) 0.089(8)
C1 0.152(11) 0.082(6) 0.084(6) -0.006(5) -0.006(7) 0.063(7)
C2 0.152(11) 0.082(6) 0.084(6) -0.006(5) -0.006(7) 0.063(7)
C3 0.152(11) 0.082(6) 0.084(6) -0.006(5) -0.006(7) 0.063(7)
C4 0.152(11) 0.082(6) 0.084(6) -0.006(5) -0.006(7) 0.063(7)
C5 0.152(11) 0.082(6) 0.084(6) -0.006(5) -0.006(7) 0.063(7)
C6 0.100(18) 0.107(18) 0.066(12) -0.010(13) 0.014(12) 0.058(16)
C11 0.25(6) 0.18(4) 0.057(15) 0.02(2) 0.01(2) 0.11(4)
C12 0.15(3) 0.096(19) 0.064(13) -0.017(14) -0.038(16) 0.015(19)
C13 0.11(2) 0.11(2) 0.072(14) 0.020(14) 0.016(14) 0.018(17)
C14 0.146(10) 0.111(8) 0.076(6) 0.016(5) 0.008(6) 0.089(8)
C15 0.146(10) 0.111(8) 0.076(6) 0.016(5) 0.008(6) 0.089(8)
C16 0.146(10) 0.111(8) 0.076(6) 0.016(5) 0.008(6) 0.089(8)
C17 0.146(10) 0.111(8) 0.076(6) 0.016(5) 0.008(6) 0.089(8)
C18 0.146(10) 0.111(8) 0.076(6) 0.016(5) 0.008(6) 0.089(8)

loop_
_atom_type_symbol
_atom_type_description
_atom_type_scat_dispersion_real
_atom_type_scat_dispersion_imag
_atom_type_scat_source
C C 0.0033 0.0016 'International Tables Vol C Tables 4.2.6.8 and 6.1.1.4'
H H 0.0000 0.0000 'International Tables Vol C Tables 4.2.6.8 and 6.1.1.4'
N N 0.0061 0.0033 'International Tables Vol C Tables 4.2.6.8 and 6.1.1.4'
Ag Ag -0.8971 1.1015 'International Tables Vol C Tables 4.2.6.8 and 6.1.1.4'
I I -0.4742 1.8119 'International Tables Vol C Tables 4.2.6.8 and 6.1.1.4'

loop_
_geom_angle_atom_site_label_1
_geom_angle_atom_site_label_2
_geom_angle_atom_site_label_3
_geom_angle
_geom_angle_site_symmetry_1
_geom_angle_site_symmetry_3
Ag3 I1 Ag1 66.44(8) 2_664 .
Ag2 I2 Ag1 65.55(7) . .
Ag5 I3 Ag4 108.20(8) . 2_664
Ag5 I3 Ag1 76.31(8) . .
Ag4 I3 Ag1 124.51(8) 2_664 .
Ag5 I3 Ag3 67.88(7) . 2_664
Ag4 I3 Ag3 70.54(7) 2_664 2_664
Ag1 I3 Ag3 60.21(6) . 2_664
Ag4 I4 Ag1 105.84(7) . .
Ag4 I4 Ag2 70.48(6) . .
Ag1 I4 Ag2 61.45(6) . .
Ag4 I4 Ag5 64.25(7) . .
Ag1 I4 Ag5 73.58(7) . .
Ag2 I4 Ag5 101.17(7) . .
Ag5 I5 Ag3 72.70(7) 3_565 .
Ag5 I5 Ag2 106.78(8) 3_565 .
Ag3 I5 Ag2 65.76(6) . .
Ag4 I6 Ag3 75.57(7) . .
Ag4 I6 Ag2 72.95(7) . .
Ag3 I6 Ag2 65.51(6) . .
Ag5 I7 Ag4 68.28(8) . .
I1 Ag1 I2 116.10(10) . .
I1 Ag1 I4 102.34(9) . .
I2 Ag1 I4 114.41(9) . .
I1 Ag1 I3 116.36(9) . .
I2 Ag1 I3 104.53(9) . .
I4 Ag1 I3 102.63(8) . .
I1 Ag1 Ag2 142.42(11) . .
I2 Ag1 Ag2 56.88(6) . .
I4 Ag1 Ag2 60.11(6) . .
I3 Ag1 Ag2 100.47(8) . .
I1 Ag1 Ag3 56.56(7) . 2_664
I2 Ag1 Ag3 148.76(10) . 2_664
I4 Ag1 Ag3 96.64(8) . 2_664
I3 Ag1 Ag3 63.08(7) . 2_664
Ag2 Ag1 Ag3 149.35(10) . 2_664
I2 Ag2 I5 111.80(8) . .
I2 Ag2 I6 113.59(9) . .
I5 Ag2 I6 113.16(8) . .
I2 Ag2 I4 113.47(8) . .
I5 Ag2 I4 99.29(7) . .
I6 Ag2 I4 104.47(7) . .
I2 Ag2 Ag1 57.57(7) . .
I5 Ag2 Ag1 133.93(9) . .
I6 Ag2 Ag1 111.48(8) . .
I4 Ag2 Ag1 58.44(6) . .
I2 Ag2 Ag3 143.21(10) . .
I5 Ag2 Ag3 57.01(6) . .
I6 Ag2 Ag3 57.03(6) . .
I4 Ag2 Ag3 103.20(8) . .
Ag1 Ag2 Ag3 157.29(10) . .
I1 Ag3 I5 119.59(10) 3_565 .
I1 Ag3 I6 109.11(9) 3_565 .
I5 Ag3 I6 113.81(8) . .
I1 Ag3 Ag1 57.00(7) 3_565 3_565
I5 Ag3 Ag1 111.95(8) . 3_565
I6 Ag3 Ag1 131.99(10) . 3_565
I1 Ag3 Ag2 147.51(11) 3_565 .
I5 Ag3 Ag2 57.23(6) . .
I6 Ag3 Ag2 57.47(6) . .
Ag1 Ag3 Ag2 155.00(11) 3_565 .
I1 Ag3 I3 110.75(9) 3_565 3_565
I5 Ag3 I3 101.33(8) . 3_565
I6 Ag3 I3 100.18(8) . 3_565
Ag1 Ag3 I3 56.71(6) 3_565 3_565
Ag2 Ag3 I3 101.13(8) . 3_565
I1 Ag3 Ag5 114.44(9) 3_565 3_565
I5 Ag3 Ag5 53.39(6) . 3_565
I6 Ag3 Ag5 134.43(9) . 3_565
Ag1 Ag3 Ag5 67.87(8) 3_565 3_565
Ag2 Ag3 Ag5 89.76(8) . 3_565
I3 Ag3 Ag5 52.27(6) 3_565 3_565
I7 Ag4 I6 113.07(8) . .
I7 Ag4 I4 110.06(8) . .
I6 Ag4 I4 108.16(8) . .
I7 Ag4 I3 118.48(9) . 3_565
I6 Ag4 I3 106.79(8) . 3_565
I4 Ag4 I3 99.06(7) . 3_565
I7 Ag4 Ag5 55.45(6) . .
I6 Ag4 Ag5 105.70(9) . .
I4 Ag4 Ag5 60.51(7) . .
I3 Ag4 Ag5 145.83(10) 3_565 .
I7 Ag5 I5 118.84(9) . 2_664
I7 Ag5 I3 118.35(9) . .
I5 Ag5 I3 108.79(9) 2_664 .
I7 Ag5 I4 106.04(9) . .
I5 Ag5 I4 99.85(8) 2_664 .
I3 Ag5 I4 101.63(8) . .
I7 Ag5 Ag4 56.27(6) . .
I5 Ag5 Ag4 142.64(10) 2_664 .
I3 Ag5 Ag4 103.80(9) . .
I4 Ag5 Ag4 55.24(7) . .
I7 Ag5 Ag3 165.22(11) . 2_664
I5 Ag5 Ag3 53.91(6) 2_664 2_664
I3 Ag5 Ag3 59.85(7) . 2_664
I4 Ag5 Ag3 88.42(8) . 2_664
Ag4 Ag5 Ag3 138.04(10) . 2_664
C5 N1 C1 120(3) . .
C5 N1 C6 123(2) . .
C1 N1 C6 117(2) . .
C18 N2 C14 121(3) . .
C18 N2 C13 120(3) . .
C14 N2 C13 119(3) . .
N1 C1 C2 121(3) . .
N1 C1 H1 119.3 . .
C2 C1 H1 119.3 . .
C1 C2 C3 118(3) . .
C1 C2 H2 121.0 . .
C3 C2 H2 121.0 . .
C2 C3 C4 119(3) . .
C2 C3 H3 120.6 . .
C4 C3 H3 120.7 . .
C5 C4 C3 118(3) . .
C5 C4 H4 120.9 . .
C3 C4 H4 120.9 . .
N1 C5 C4 123(3) . .
N1 C5 H5 118.6 . .
C4 C5 H5 118.6 . .
C7 C6 N1 110(2) . .
C7 C6 H6A 109.8 . .
N1 C6 H6A 109.8 . .
C7 C6 H6B 109.8 . .
N1 C6 H6B 109.8 . .
H6A C6 H6B 108.2 . .
C6 C7 C8 114(3) . .
C6 C7 H7A 108.8 . .
C8 C7 H7A 108.7 . .
C6 C7 H7B 108.8 . .
C8 C7 H7B 108.8 . .
H7A C7 H7B 107.6 . .
C9 C8 C7 118(4) . .
C9 C8 H8A 107.9 . .
C7 C8 H8A 107.9 . .
C9 C8 H8B 108.0 . .
C7 C8 H8B 107.9 . .
H8A C8 H8B 107.2 . .
C8 C9 C10 96(5) . .
C8 C9 H9A 112.6 . .
C10 C9 H9A 112.7 . .
C8 C9 H9B 112.5 . .
C10 C9 H9B 112.5 . .
H9A C9 H9B 110.1 . .
C11 C10 C9 99(4) . .
C11 C10 H10A 112.1 . .
C9 C10 H10A 112.1 . .
C11 C10 H10B 111.9 . .
C9 C10 H10B 112.0 . .
H10A C10 H10B 109.7 . .
C10 C11 C12 110(4) . .
C10 C11 H11A 109.6 . .
C12 C11 H11A 109.6 . .
C10 C11 H11B 109.7 . .
C12 C11 H11B 109.6 . .
H11A C11 H11B 108.1 . .
C13 C12 C11 110(3) . .
C13 C12 H12A 109.8 . .
C11 C12 H12A 109.8 . .
C13 C12 H12B 109.8 . .
C11 C12 H12B 109.7 . .
H12A C12 H12B 108.2 . .
C12 C13 N2 112(3) . .
C12 C13 H13A 109.2 . .
N2 C13 H13A 109.2 . .
C12 C13 H13B 109.2 . .
N2 C13 H13B 109.2 . .
H13A C13 H13B 107.9 . .
N2 C14 C15 118(3) . .
N2 C14 H14 120.8 . .
C15 C14 H14 120.8 . .
C16 C15 C14 118(3) . .
C16 C15 H15 121.0 . .
C14 C15 H15 121.0 . .
C17 C16 C15 122(3) . .
C17 C16 H16 119.2 . .
C15 C16 H16 119.2 . .
C16 C17 C18 116(3) . .
C16 C17 H17 122.0 . .
C18 C17 H17 122.0 . .
N2 C18 C17 123(3) . .
N2 C18 H18 118.4 . .
C17 C18 H18 118.4 . .

loop_
_geom_bond_atom_site_label_1
_geom_bond_atom_site_label_2
_geom_bond_distance
_geom_bond_site_symmetry_2
I1 Ag3 2.779(3) 2_664
I1 Ag1 2.793(3) .
I2 Ag2 2.788(2) .
I2 Ag1 2.810(3) .
I3 Ag5 2.869(3) .
I3 Ag4 2.888(3) 2_664
I3 Ag1 2.940(3) .
I3 Ag3 3.136(3) 2_664
I4 Ag4 2.880(3) .
I4 Ag1 2.940(3) .
I4 Ag2 2.991(3) .
I4 Ag5 3.051(3) .
I5 Ag5 2.825(3) 3_565
I5 Ag3 2.844(3) .
I5 Ag2 2.851(2) .
I6 Ag4 2.837(3) .
I6 Ag3 2.850(3) .
I6 Ag2 2.864(3) .
I7 Ag5 2.799(3) .
I7 Ag4 2.826(2) .
Ag1 Ag2 3.030(3) .
Ag1 Ag3 3.052(3) 2_664
Ag2 Ag3 3.091(3) .
Ag3 I1 2.779(3) 3_565
Ag3 Ag1 3.052(3) 3_565
Ag3 I3 3.136(3) 3_565
Ag3 Ag5 3.360(3) 3_565
Ag4 I3 2.888(3) 3_565
Ag4 Ag5 3.157(3) .
Ag5 I5 2.825(3) 2_664
Ag5 Ag3 3.360(3) 2_664
N1 C5 1.27(4) .
N1 C1 1.36(4) .
N1 C6 1.50(3) .
N2 C18 1.24(4) .
N2 C14 1.30(3) .
N2 C13 1.47(4) .
C1 C2 1.37(4) .
C1 H1 0.9300 .
C2 C3 1.38(4) .
C2 H2 0.9300 .
C3 C4 1.40(4) .
C3 H3 0.9300 .
C4 C5 1.37(4) .
C4 H4 0.9300 .
C5 H5 0.9300 .
C6 C7 1.38(4) .
C6 H6A 0.9700 .
C6 H6B 0.9700 .
C7 C8 1.51(6) .
C7 H7A 0.9700 .
C7 H7B 0.9700 .
C8 C9 1.47(8) .
C8 H8A 0.9700 .
C8 H8B 0.9700 .
C9 C10 1.72(8) .
C9 H9A 0.9700 .
C9 H9B 0.9700 .
C10 C11 1.54(8) .
C10 H10A 0.9700 .
C10 H10B 0.9700 .
C11 C12 1.57(4) .
C11 H11A 0.9700 .
C11 H11B 0.9700 .
C12 C13 1.42(4) .
C12 H12A 0.9700 .
C12 H12B 0.9700 .
C13 H13A 0.9700 .
C13 H13B 0.9700 .
C14 C15 1.45(4) .
C14 H14 0.9300 .
C15 C16 1.32(4) .
C15 H15 0.9300 .
C16 C17 1.31(4) .
C16 H16 0.9300 .
C17 C18 1.42(4) .
C17 H17 0.9300 .
C18 H18 0.9300 .
